data_7121097
loop_
_publ_author_name
'Nolla-Saltiel, Roberto'
'Geer, Ana M.'
'Lewis, William'
'Blake, Alexander J.'
'Kays, Deborah L.'

_publ_section_title
;
 Dehydrogenation of dimethylamine-borane mediated by Group 1 pincer
 complexes.
;
_journal_issue 15
_journal_name_full 'Chemical communications (Cambridge, England)'
_journal_page_first 1825
_journal_page_last 1828
_journal_paper_doi 10.1039/c7cc08385h
_journal_volume 54
_journal_year 2018
_chemical_formula_moiety 'C46 H46 N3 Na O, C6 H14'
_chemical_formula_sum 'C52 H60 N3 Na O'
_chemical_formula_weight 766.02
_space_group_crystal_system triclinic
_space_group_IT_number 2
_space_group_name_Hall '-P 1'
_space_group_name_H-M_alt 'P -1'
_symmetry_space_group_name_Hall '-P 1'
_symmetry_space_group_name_H-M 'P -1'
_atom_sites_solution_hydrogens geom
_atom_sites_solution_primary iterative
_atom_sites_solution_secondary difmap
_audit_creation_date 2017-10-20
_audit_creation_method
;
Olex2 1.2
(compiled 2017.08.10 svn.r3458 for OlexSys, GUI svn.r5381)
;
_audit_update_record
;
2017-10-25 deposited with the CCDC.
2018-01-04 downloaded from the CCDC.
;
_cell_angle_alpha 90.659(7)
_cell_angle_beta 106.001(7)
_cell_angle_gamma 103.336(7)
_cell_formula_units_Z 2
_cell_length_a 12.1323(9)
_cell_length_b 13.7056(11)
_cell_length_c 14.2286(11)
_cell_measurement_reflns_used 3926
_cell_measurement_temperature 120(2)
_cell_measurement_theta_max 73.9810
_cell_measurement_theta_min 4.4220
_cell_volume 2205.8(3)
_computing_cell_refinement
;
CrysAlisPro, Agilent Technologies,
Version 1.171.37.35 (release 13-08-2014 CrysAlis171 .NET)
(compiled Aug 13 2014,18:06:01)
;
_computing_data_collection
;
CrysAlisPro, Agilent Technologies,
Version 1.171.37.35 (release 13-08-2014 CrysAlis171 .NET)
(compiled Aug 13 2014,18:06:01)
;
_computing_data_reduction
;
CrysAlisPro, Agilent Technologies,
Version 1.171.37.35 (release 13-08-2014 CrysAlis171 .NET)
(compiled Aug 13 2014,18:06:01)
;
_computing_molecular_graphics 'Olex2 (Dolomanov et al., 2009)'
_computing_publication_material 'Olex2 (Dolomanov et al., 2009)'
_computing_structure_refinement 'ShelXL (Sheldrick, 2015)'
_computing_structure_solution
;
Superflip (Palatinus & Chapuis, 2007;Palatinus & van der Lee, 2008;
Palatinus et al., 2012)
;
_diffrn_ambient_environment N~2~
_diffrn_ambient_temperature 120(2)
_diffrn_crystal_treatment 'flash frozen in gaseous N2'
_diffrn_detector 'CCD area detector'
_diffrn_detector_area_resol_mean 10.3613
_diffrn_detector_type 'Agilent Diffraction Atlas detector'
_diffrn_measured_fraction_theta_full 0.936
_diffrn_measured_fraction_theta_max 0.891
_diffrn_measurement_details
;
#__ type_ start__ end____ width___ exp.time_
  1 omega  -65.00   32.00   1.0000    5.0000
omega____ theta____ kappa____ phi______ frames
    -      -38.5000   57.0000 -180.0000 97

#__ type_ start__ end____ width___ exp.time_
  2 omega -109.00  -12.00   1.0000    5.0000
omega____ theta____ kappa____ phi______ frames
    -      -38.5000  -57.0000   30.0000 97

#__ type_ start__ end____ width___ exp.time_
  3 omega   17.00  113.00   1.0000    5.0000
omega____ theta____ kappa____ phi______ frames
    -       43.3152   57.0000   30.0000 96

#__ type_ start__ end____ width___ exp.time_
  4 omega   31.00   91.00   1.0000   20.0000
omega____ theta____ kappa____ phi______ frames
    -      106.1322  -30.0000   60.0000 60

#__ type_ start__ end____ width___ exp.time_
  5 omega   31.00   91.00   1.0000   20.0000
omega____ theta____ kappa____ phi______ frames
    -      106.1322  -30.0000  150.0000 60

#__ type_ start__ end____ width___ exp.time_
  6 omega   32.00  138.00   1.0000   20.0000
omega____ theta____ kappa____ phi______ frames
    -      106.1322  -77.0000   90.0000 106

#__ type_ start__ end____ width___ exp.time_
  7 omega   82.00  178.00   1.0000   20.0000
omega____ theta____ kappa____ phi______ frames
    -      106.1322   30.0000    0.0000 96

#__ type_ start__ end____ width___ exp.time_
  8 omega   94.00  178.00   1.0000   20.0000
omega____ theta____ kappa____ phi______ frames
    -      106.1322  125.0000 -180.0000 84

#__ type_ start__ end____ width___ exp.time_
  9 omega   61.00  178.00   1.0000   20.0000
omega____ theta____ kappa____ phi______ frames
    -      106.1322   15.0000  -30.0000 117

#__ type_ start__ end____ width___ exp.time_
 10 omega   35.00  121.00   1.0000   20.0000
omega____ theta____ kappa____ phi______ frames
    -      106.1322 -125.0000  -60.0000 86

#__ type_ start__ end____ width___ exp.time_
 11 omega   21.00  116.00   1.0000    5.0000
omega____ theta____ kappa____ phi______ frames
    -       43.3152   38.0000 -150.0000 95

#__ type_ start__ end____ width___ exp.time_
 12 omega   12.00  117.00   1.0000    5.0000
omega____ theta____ kappa____ phi______ frames
    -       43.3152   77.0000 -120.0000 105

#__ type_ start__ end____ width___ exp.time_
 13 omega  -29.00   66.00   1.0000    5.0000
omega____ theta____ kappa____ phi______ frames
    -       43.3152  -38.0000  -90.0000 95

#__ type_ start__ end____ width___ exp.time_
 14 omega   61.00   86.00   1.0000   20.0000
omega____ theta____ kappa____ phi______ frames
    -      106.1322   15.0000  150.0000 25
;
_diffrn_measurement_device '\k-geometry diffractometer'
_diffrn_measurement_device_type 'SuperNova-Duo, Atlas'
_diffrn_measurement_method '\w scans'
_diffrn_measurement_specimen_support 'MiTeGen micromount'
_diffrn_orient_matrix_UB_11 0.0630433000
_diffrn_orient_matrix_UB_12 0.1079140000
_diffrn_orient_matrix_UB_13 -0.0133529000
_diffrn_orient_matrix_UB_21 0.1203144000
_diffrn_orient_matrix_UB_22 -0.0216538000
_diffrn_orient_matrix_UB_23 0.0517550000
_diffrn_orient_matrix_UB_31 0.0098739000
_diffrn_orient_matrix_UB_32 -0.0362879000
_diffrn_orient_matrix_UB_33 -0.0995606000
_diffrn_radiation_collimation 'focusing mirrors'
_diffrn_radiation_monochromator mirror
_diffrn_radiation_probe x-ray
_diffrn_radiation_type CuK\a
_diffrn_radiation_wavelength 1.54184
_diffrn_radiation_wavelength_determination fundamental
_diffrn_reflns_av_R_equivalents 0.0593
_diffrn_reflns_av_unetI/netI 0.0767
_diffrn_reflns_Laue_measured_fraction_full 0.936
_diffrn_reflns_Laue_measured_fraction_max 0.891
_diffrn_reflns_limit_h_max 15
_diffrn_reflns_limit_h_min -14
_diffrn_reflns_limit_k_max 12
_diffrn_reflns_limit_k_min -16
_diffrn_reflns_limit_l_max 14
_diffrn_reflns_limit_l_min -17
_diffrn_reflns_number 16325
_diffrn_reflns_point_group_measured_fraction_full 0.936
_diffrn_reflns_point_group_measured_fraction_max 0.891
_diffrn_reflns_theta_full 67.684
_diffrn_reflns_theta_max 74.591
_diffrn_reflns_theta_min 3.908
_diffrn_source 'microfocus sealed tube'
_diffrn_source_current 0.8
_diffrn_source_power 0.04
_diffrn_source_target Cu
_diffrn_source_type 'Agilent Diffraction microfocus tube'
_diffrn_source_voltage 50
_exptl_absorpt_coefficient_mu 0.605
_exptl_absorpt_correction_T_max 0.961
_exptl_absorpt_correction_T_min 0.920
_exptl_absorpt_correction_type gaussian
_exptl_absorpt_process_details
;
CrysAlisPro, Agilent Technologies,
Version 1.171.37.35 (release 13-08-2014 CrysAlis171 .NET)
(compiled Aug 13 2014,18:06:01)
Numerical absorption correction based on gaussian integration over
            a multifaceted crystal model
Empirical absorption correction using spherical harmonics,
 implemented in SCALE3 ABSPACK scaling algorithm.
;
_exptl_crystal_colour 'clear yellow'
_exptl_crystal_colour_lustre clear
_exptl_crystal_colour_primary yellow
_exptl_crystal_density_diffrn 1.153
_exptl_crystal_description block
_exptl_crystal_F_000 824
_exptl_crystal_size_max 0.1705
_exptl_crystal_size_mid 0.1299
_exptl_crystal_size_min 0.0856
_refine_diff_density_max 0.502
_refine_diff_density_min -0.623
_refine_diff_density_rms 0.070
_refine_ls_extinction_method none
_refine_ls_goodness_of_fit_ref 1.052
_refine_ls_hydrogen_treatment constr
_refine_ls_matrix_type full
_refine_ls_number_parameters 568
_refine_ls_number_reflns 8049
_refine_ls_number_restraints 213
_refine_ls_restrained_S_all 1.067
_refine_ls_R_factor_all 0.1166
_refine_ls_R_factor_gt 0.0808
_refine_ls_shift/su_max 0.000
_refine_ls_shift/su_mean 0.000
_refine_ls_structure_factor_coef Fsqd
_refine_ls_weighting_details 'w=1/[\s^2^(Fo^2^)+(0.1265P)^2^+1.7844P] where P=(Fo^2^+2Fc^2^)/3'
_refine_ls_weighting_scheme calc
_refine_ls_wR_factor_gt 0.2270
_refine_ls_wR_factor_ref 0.2593
_reflns_Friedel_coverage 0.000
_reflns_number_gt 5411
_reflns_number_total 8049
_reflns_threshold_expression 'I > 2\s(I)'
_cod_data_source_file c7cc08385h2.cif
_cod_data_source_block narnlb
_cod_depositor_comments 'Adding full bibliography for 7121096--7121101.cif.'
_cod_database_code 7121097
_nottingham_internal_coll_name NARNLB
_nottingham_internal_coll_number 16059
_nottingham_internal_coll_client RN/DLK
_nottingham_internal_coll_type custom
_nottingham_internal_coll_frame_method 'omega scans'
_nottingham_internal_coll_frame_time '5.0000, 20.0000'
_nottingham_internal_coll_frame_width 1.0000
_nottingham_internal_coll_user pcxrn3
_nottingham_internal_coll_date 01/05/2016
_nottingham_internal_coll_location NOTTS
_nottingham_internal_coll_instrument 'SN, XDA 017/09'
_nottingham_internal_process_date 01/05/2016
_nottingham_internal_process_user pcxrn3
_nottingham_internal_solution_date 01/05/2016
_nottingham_internal_solution_user pcxrn3
_nottingham_internal_refinement_date 07/09/2017
_nottingham_internal_refinement_user pcxrn3
_nottingham_internal_self_archive_date 07/09/2017
_nottingham_internal_self_validation_date 07/09/2017
_nottingham_internal_self_validation_user pcxrn3
_nottingham_internal_validation_date 20/10/2017
_nottingham_internal_validation_user pczwl
_nottingham_internal_archive_date 20/10/2017
_shelx_shelxl_version_number 2017/1
_chemical_oxdiff_formula 'C51 H49 N3 Na O'
_chemical_oxdiff_usercomment 'NARNLB #16059 SN-945 in fomblin film on a micromount for RN/DLK'
_shelx_space_group_comment
;
The symmetry employed for this shelxl refinement is uniquely defined
by the following loop, which should always be used as a source of
symmetry information in preference to the above space-group names.
They are only intended as comments.
;
_reflns_odcompleteness_completeness 93.87
_reflns_odcompleteness_iscentric 1
_reflns_odcompleteness_theta 66.97
_olex2_refinement_description
;
1. Fixed Uiso
 At 1.2 times of:
  All C(H) groups, All C(H,H) groups, All C(H,H,H,H) groups
 At 1.5 times of:
  All C(H,H,H) groups
2. Restrained distances
 C56-C55 \\sim C50-C49
 with sigma of 0.02
 C55-C54 \\sim C48-C49
 with sigma of 0.02
 C58-C54 \\sim C54-C53 \\sim C48-C47 \\sim C48-C52
 with sigma of 0.02
 C56-C54 \\sim C50-C48
 with sigma of 0.02
 C49-C52 \\sim C49-C47 \\sim C55-C53 \\sim C55-C58
 with sigma of 0.02
 C53-C58 \\sim C52-C47
 with sigma of 0.02
 C50-C51 \\sim C56-C57
 with sigma of 0.02
 C57-C55 \\sim C51-C49
 with sigma of 0.02
 C45-C44 \\sim C45A-C44
 with sigma of 0.02
 C46-C45 \\sim C46A-C45A
 with sigma of 0.02
 O1-C46 \\sim O1-C46A
 with sigma of 0.02
 O1-C43 \\sim O1-C46 \\sim O1-C46A
 with sigma of 0.02
 C44-C43 \\sim C46-C45 \\sim C46A-C45A
 with sigma of 0.02
3. Uiso/Uaniso restraints and constraints
C53 \\sim C55 \\sim C54 \\sim C56 \\sim C58 \\sim C57 \\sim C50 \\sim C49 \\sim
C48 \\sim C51 \\sim C52 \\sim C47: within 2A with sigma of 0.01 and sigma for
terminal atoms of 0.02
O1 \\sim C46A \\sim C46 \\sim C45 \\sim C45A \\sim C44 \\sim C43: within 2A
with sigma of 0.01 and sigma for terminal atoms of 0.02
4. Rigid body (RIGU) restrains
 C50, C49, C48, C51, C52, C47, C54, C55, C56, C53, C58, C57
 with sigma for 1-2 distances of 0.004 and sigma for 1-3 distances of 0.004
 O1, C46A, C46, C45, C45A, C44, C43
 with sigma for 1-2 distances of 0.004 and sigma for 1-3 distances of 0.004
5. Others
 Sof(H44C)=Sof(H44D)=Sof(C45A)=Sof(H45C)=Sof(H45D)=Sof(C46A)=Sof(H46C)=
 Sof(H46D)=1-FVAR(1)
 Sof(H44A)=Sof(H44B)=Sof(C45)=Sof(H45A)=Sof(H45B)=Sof(C46)=Sof(H46A)=Sof(H46B)=
 FVAR(1)
 Fixed Sof: C55(0.5) H55A(0.5) H55B(0.5) C54(0.5) H54(0.5) C57(0.5) H57A(0.5)
 H57B(0.5) H57C(0.5) C53(0.5) H53A(0.5) H53B(0.5) H53C(0.5) C58(0.5) H58A(0.5)
 H58B(0.5) H58C(0.5) C49(0.5) H49A(0.5) H49B(0.5) C52(0.5) H52A(0.5) H52B(0.5)
 H52C(0.5) C47(0.5) H47A(0.5) H47B(0.5) H47C(0.5) C51(0.5) H51A(0.5) H51B(0.5)
 H51C(0.5) C56(0.5) H56A(0.5) H56B(0.5) C50(0.5) H50A(0.5) H50B(0.5) C48(0.5)
 H48(0.5)
6.a Ternary CH refined with riding coordinates:
 C54(H54), C48(H48)
6.b Secondary CH2 refined with riding coordinates:
 C43(H43A,H43B), C44(H44A,H44B), C44(H44C,H44D), C45(H45A,H45B), C46(H46A,
 H46B), C55(H55A,H55B), C49(H49A,H49B), C56(H56A,H56B), C50(H50A,H50B),
 C45A(H45C,H45D), C46A(H46C,H46D)
6.c Me refined with riding coordinates:
 C51(H51A,H51B,H51C)
6.d Aromatic/amide H refined with riding coordinates:
 C2(H2), C4(H4), C7(H7), C9(H9), C21(H21), C23(H23), C24(H24), C25(H25),
 C27(H27), C28(H28), C29(H29), C30(H30), C32(H32), C35(H35), C36(H36), C37(H37),
  C38(H38), C40(H40), C41(H41), C42(H42)
6.e Idealised Me refined as rotating group:
 C14(H14A,H14B,H14C), C15(H15A,H15B,H15C), C16(H16A,H16B,H16C), C18(H18A,H18B,
 H18C), C19(H19A,H19B,H19C), C20(H20A,H20B,H20C), C57(H57A,H57B,H57C), C53(H53A,
 H53B,H53C), C58(H58A,H58B,H58C), C52(H52A,H52B,H52C), C47(H47A,H47B,H47C)
;
_olex2_exptl_crystal_mounting_method "'in fomblin film on a micromount"
_olex2_submission_special_instructions 'No special instructions were received'

loop_
_space_group_symop_operation_xyz
'x, y, z'
'-x, -y, -z'

loop_
_atom_site_label
_atom_site_type_symbol
_atom_site_fract_x
_atom_site_fract_y
_atom_site_fract_z
_atom_site_U_iso_or_equiv
_atom_site_adp_type
_atom_site_occupancy
_atom_site_site_symmetry_order
_atom_site_calc_flag
_atom_site_refinement_flags_posn
_atom_site_refinement_flags_adp
_atom_site_refinement_flags_occupancy
_atom_site_disorder_assembly
_atom_site_disorder_group
Na1 Na 0.40014(12) 0.75943(12) 0.08112(11) 0.0430(4) Uani 1 1 d . . . . .
O1 O 0.5006(3) 0.7524(3) 0.2421(2) 0.0640(9) Uani 1 1 d D U . . .
N1 N 0.2679(2) 0.7277(2) -0.0718(2) 0.0284(6) Uani 1 1 d . . . . .
N2 N 0.5202(2) 0.7020(2) -0.0054(2) 0.0304(6) Uani 1 1 d . . . . .
N3 N 0.2537(2) 0.8402(2) 0.1078(2) 0.0301(6) Uani 1 1 d . . . . .
C1 C 0.0954(3) 0.7852(2) -0.0439(2) 0.0283(7) Uani 1 1 d . . . . .
C2 C -0.0228(3) 0.7883(2) -0.0901(2) 0.0294(7) Uani 1 1 d . . . . .
H2 H -0.063468 0.816310 -0.052609 0.035 Uiso 1 1 calc R . . . .
C3 C -0.0835(3) 0.7529(2) -0.1874(3) 0.0294(7) Uani 1 1 d . . . . .
C4 C -0.0230(3) 0.7105(2) -0.2416(2) 0.0295(7) Uani 1 1 d . . . . .
H4 H -0.061298 0.686181 -0.308162 0.035 Uiso 1 1 calc R . . . .
C5 C 0.0933(3) 0.7039(2) -0.1986(2) 0.0265(7) Uani 1 1 d . . . . .
C6 C 0.1743(3) 0.6633(2) -0.2341(2) 0.0276(7) Uani 1 1 d . . . . .
C7 C 0.1679(3) 0.6177(2) -0.3236(3) 0.0310(7) Uani 1 1 d . . . . .
H7 H 0.097343 0.608270 -0.376119 0.037 Uiso 1 1 calc R . . . .
C8 C 0.2645(3) 0.5851(2) -0.3376(3) 0.0318(7) Uani 1 1 d . . . . .
C9 C 0.3658(3) 0.5999(2) -0.2567(3) 0.0309(7) Uani 1 1 d . . . . .
H9 H 0.431159 0.577176 -0.264808 0.037 Uiso 1 1 calc R . . . .
C10 C 0.3768(3) 0.6458(2) -0.1649(3) 0.0287(7) Uani 1 1 d . . . . .
C11 C 0.2789(3) 0.6802(2) -0.1523(3) 0.0286(7) Uani 1 1 d . . . . .
C12 C 0.1545(3) 0.7415(2) -0.1001(3) 0.0275(7) Uani 1 1 d . . . . .
C13 C -0.2108(3) 0.7598(3) -0.2360(3) 0.0350(8) Uani 1 1 d . . . . .
C14 C -0.2894(3) 0.6538(4) -0.2691(4) 0.0596(13) Uani 1 1 d . . . . .
H14A H -0.259562 0.621053 -0.315155 0.089 Uiso 1 1 calc GR . . . .
H14B H -0.370510 0.657882 -0.301419 0.089 Uiso 1 1 calc GR . . . .
H14C H -0.288384 0.614453 -0.211890 0.089 Uiso 1 1 calc GR . . . .
C15 C -0.2139(4) 0.8215(4) -0.3250(3) 0.0590(12) Uani 1 1 d . . . . .
H15A H -0.162429 0.889061 -0.303999 0.088 Uiso 1 1 calc GR . . . .
H15B H -0.295019 0.826531 -0.355778 0.088 Uiso 1 1 calc GR . . . .
H15C H -0.186085 0.788481 -0.372341 0.088 Uiso 1 1 calc GR . . . .
C16 C -0.2614(3) 0.8093(3) -0.1669(3) 0.0424(9) Uani 1 1 d . . . . .
H16A H -0.259425 0.771188 -0.108837 0.064 Uiso 1 1 calc GR . . . .
H16B H -0.343281 0.810300 -0.200551 0.064 Uiso 1 1 calc GR . . . .
H16C H -0.214108 0.878410 -0.146711 0.064 Uiso 1 1 calc GR . . . .
C17 C 0.2557(3) 0.5356(3) -0.4375(3) 0.0403(9) Uani 1 1 d . . . . .
C18 C 0.2202(4) 0.6040(4) -0.5174(3) 0.0619(13) Uani 1 1 d . . . . .
H18A H 0.278044 0.669172 -0.503236 0.093 Uiso 1 1 calc GR . . . .
H18B H 0.141913 0.613791 -0.520002 0.093 Uiso 1 1 calc GR . . . .
H18C H 0.217548 0.573180 -0.580758 0.093 Uiso 1 1 calc GR . . . .
C19 C 0.1635(4) 0.4352(4) -0.4565(4) 0.0589(12) Uani 1 1 d . . . . .
H19A H 0.153068 0.405267 -0.522252 0.088 Uiso 1 1 calc GR . . . .
H19B H 0.088041 0.446209 -0.452044 0.088 Uiso 1 1 calc GR . . . .
H19C H 0.190153 0.389565 -0.407531 0.088 Uiso 1 1 calc GR . . . .
C20 C 0.3735(4) 0.5157(4) -0.4408(3) 0.0558(12) Uani 1 1 d . . . . .
H20A H 0.434483 0.579118 -0.426172 0.084 Uiso 1 1 calc GR . . . .
H20B H 0.365313 0.486586 -0.506313 0.084 Uiso 1 1 calc GR . . . .
H20C H 0.396208 0.468648 -0.392023 0.084 Uiso 1 1 calc GR . . . .
C21 C 0.4889(3) 0.6563(2) -0.0906(3) 0.0299(7) Uani 1 1 d . . . . .
H21 H 0.544732 0.625985 -0.107132 0.036 Uiso 1 1 calc R . . . .
C22 C 0.6353(3) 0.7026(3) 0.0576(3) 0.0313(7) Uani 1 1 d . . . . .
C23 C 0.6659(3) 0.6158(3) 0.0869(3) 0.0402(9) Uani 1 1 d . . . . .
H23 H 0.612238 0.552843 0.061716 0.048 Uiso 1 1 calc R . . . .
C24 C 0.7769(3) 0.6188(3) 0.1547(3) 0.0464(10) Uani 1 1 d . . . . .
H24 H 0.797172 0.557995 0.175265 0.056 Uiso 1 1 calc R . . . .
C25 C 0.8548(3) 0.7091(3) 0.1904(3) 0.0427(9) Uani 1 1 d . . . . .
H25 H 0.929199 0.710343 0.235670 0.051 Uiso 1 1 calc R . . . .
C26 C 0.8267(3) 0.8004(3) 0.1614(3) 0.0344(8) Uani 1 1 d . . . . .
C27 C 0.9051(3) 0.8956(3) 0.1971(3) 0.0417(9) Uani 1 1 d . . . . .
H27 H 0.980450 0.898874 0.241861 0.050 Uiso 1 1 calc R . . . .
C28 C 0.8745(3) 0.9823(3) 0.1684(3) 0.0438(9) Uani 1 1 d . . . . .
H28 H 0.928279 1.045169 0.193614 0.053 Uiso 1 1 calc R . . . .
C29 C 0.7633(3) 0.9797(3) 0.1014(3) 0.0411(9) Uani 1 1 d . . . . .
H29 H 0.742254 1.040645 0.082168 0.049 Uiso 1 1 calc R . . . .
C30 C 0.6864(3) 0.8898(3) 0.0644(3) 0.0360(8) Uani 1 1 d . . . . .
H30 H 0.612678 0.888492 0.018129 0.043 Uiso 1 1 calc R . . . .
C31 C 0.7145(3) 0.7982(2) 0.0937(2) 0.0299(7) Uani 1 1 d . . . . .
C32 C 0.1454(3) 0.8298(2) 0.0549(3) 0.0302(7) Uani 1 1 d . . . . .
H32 H 0.094348 0.854005 0.084279 0.036 Uiso 1 1 calc R . . . .
C33 C 0.2852(3) 0.8858(2) 0.2044(2) 0.0303(7) Uani 1 1 d . . . . .
C34 C 0.3865(3) 0.9692(2) 0.2329(3) 0.0303(7) Uani 1 1 d . . . . .
C35 C 0.4510(3) 1.0087(3) 0.1671(3) 0.0342(8) Uani 1 1 d . . . . .
H35 H 0.428363 0.978439 0.102072 0.041 Uiso 1 1 calc R . . . .
C36 C 0.5459(3) 1.0901(3) 0.1965(3) 0.0378(8) Uani 1 1 d . . . . .
H36 H 0.588825 1.115627 0.151750 0.045 Uiso 1 1 calc R . . . .
C37 C 0.5800(3) 1.1360(3) 0.2917(3) 0.0419(9) Uani 1 1 d . . . . .
H37 H 0.645143 1.193065 0.310816 0.050 Uiso 1 1 calc R . . . .
C38 C 0.5206(3) 1.0996(3) 0.3572(3) 0.0396(9) Uani 1 1 d . . . . .
H38 H 0.545400 1.131221 0.421832 0.048 Uiso 1 1 calc R . . . .
C39 C 0.4221(3) 1.0149(2) 0.3302(3) 0.0327(7) Uani 1 1 d . . . . .
C40 C 0.3585(3) 0.9750(3) 0.3968(3) 0.0392(8) Uani 1 1 d . . . . .
H40 H 0.382025 1.004992 0.462035 0.047 Uiso 1 1 calc R . . . .
C41 C 0.2641(3) 0.8943(3) 0.3681(3) 0.0394(8) Uani 1 1 d . . . . .
H41 H 0.223037 0.867692 0.413755 0.047 Uiso 1 1 calc R . . . .
C42 C 0.2266(3) 0.8497(3) 0.2711(3) 0.0360(8) Uani 1 1 d . . . . .
H42 H 0.159845 0.793866 0.251834 0.043 Uiso 1 1 calc R . . . .
C43 C 0.4490(5) 0.6933(4) 0.3098(4) 0.0690(13) Uani 1 1 d D U . . .
H43A H 0.455528 0.622952 0.304103 0.083 Uiso 1 1 calc R . . . .
H43B H 0.364427 0.693281 0.296260 0.083 Uiso 1 1 calc R . . . .
C44 C 0.5174(5) 0.7422(5) 0.4097(4) 0.0757(14) Uani 1 1 d D U . . .
H44A H 0.465159 0.765880 0.442621 0.091 Uiso 0.373(16) 1 calc R . P A 1
H44B H 0.555584 0.694696 0.450923 0.091 Uiso 0.373(16) 1 calc R . P A 1
H44C H 0.523356 0.691435 0.458668 0.091 Uiso 0.627(16) 1 calc R . P A 2
H44D H 0.479203 0.792155 0.429856 0.091 Uiso 0.627(16) 1 calc R . P A 2
C45 C 0.6065(14) 0.8274(12) 0.3926(11) 0.060(3) Uani 0.373(16) 1 d D U P A 1
H45A H 0.681949 0.839549 0.445578 0.072 Uiso 0.373(16) 1 calc R . P A 1
H45B H 0.578012 0.889823 0.385635 0.072 Uiso 0.373(16) 1 calc R . P A 1
C46 C 0.6187(10) 0.7884(16) 0.2961(10) 0.057(3) Uani 0.373(16) 1 d D U P A 1
H46A H 0.660153 0.843024 0.264156 0.068 Uiso 0.373(16) 1 calc R . P A 1
H46B H 0.661138 0.734015 0.305817 0.068 Uiso 0.373(16) 1 calc R . P A 1
C55 C 0.0322(9) 1.0208(8) -0.4814(10) 0.071(2) Uani 0.5 1 d D U P B -1
H55A H 0.068716 1.072939 -0.425760 0.085 Uiso 0.5 1 calc R . P B -1
H55B H 0.082380 1.032898 -0.526417 0.085 Uiso 0.5 1 calc R . P B -1
C54 C 0.0379(9) 0.9248(8) -0.4432(8) 0.067(2) Uani 0.5 1 d D U P B -1
H54 H -0.008618 0.915449 -0.394502 0.080 Uiso 0.5 1 calc R . P B -1
C57 C -0.0771(12) 1.1502(10) -0.5557(11) 0.084(3) Uani 0.5 1 d D U P B -1
H57A H -0.051444 1.163593 -0.614807 0.126 Uiso 0.5 1 calc GR . P B -1
H57B H -0.021668 1.195364 -0.500305 0.126 Uiso 0.5 1 calc GR . P B -1
H57C H -0.156301 1.161677 -0.566417 0.126 Uiso 0.5 1 calc GR . P B -1
C53 C 0.1640(9) 0.9213(10) -0.3882(8) 0.079(3) Uani 0.5 1 d D U P B -1
H53A H 0.213359 0.932627 -0.433074 0.118 Uiso 0.5 1 calc GR . P B -1
H53B H 0.163718 0.855274 -0.362419 0.118 Uiso 0.5 1 calc GR . P B -1
H53C H 0.195931 0.973779 -0.333760 0.118 Uiso 0.5 1 calc GR . P B -1
C58 C -0.0174(11) 0.8354(8) -0.5210(10) 0.085(3) Uani 0.5 1 d D U P B -1
H58A H -0.090791 0.845539 -0.565492 0.127 Uiso 0.5 1 calc GR . P B -1
H58B H -0.034814 0.773250 -0.488770 0.127 Uiso 0.5 1 calc GR . P B -1
H58C H 0.038030 0.830347 -0.558529 0.127 Uiso 0.5 1 calc GR . P B -1
C49 C 0.0315(11) 0.4968(14) -0.0025(11) 0.096(4) Uiso 0.5 1 d D U P C -1
H49A H 0.056305 0.566112 -0.020974 0.115 Uiso 0.5 1 calc R . P C -1
H49B H -0.038421 0.497872 0.020171 0.115 Uiso 0.5 1 calc R . P C -1
C52 C 0.1016(11) 0.5488(9) 0.1790(8) 0.081(3) Uiso 0.5 1 d D U P C -1
H52A H 0.099064 0.619513 0.173960 0.121 Uiso 0.5 1 calc GR . P C -1
H52B H 0.171257 0.543812 0.231723 0.121 Uiso 0.5 1 calc GR . P C -1
H52C H 0.029978 0.510817 0.193497 0.121 Uiso 0.5 1 calc GR . P C -1
C47 C 0.2411(12) 0.5339(14) 0.0808(13) 0.124(5) Uiso 0.5 1 d D U P C -1
H47A H 0.274856 0.475435 0.095328 0.186 Uiso 0.5 1 calc GR . P C -1
H47B H 0.286004 0.589590 0.130295 0.186 Uiso 0.5 1 calc GR . P C -1
H47C H 0.245048 0.554238 0.015778 0.186 Uiso 0.5 1 calc GR . P C -1
C51 C -0.1695(15) 0.4376(16) -0.1079(15) 0.137(6) Uiso 0.5 1 d D U P C -1
H51A H -0.211794 0.405139 -0.173812 0.205 Uiso 0.5 1 calc R . P C -1
H51B H -0.194408 0.395043 -0.058999 0.205 Uiso 0.5 1 calc R . P C -1
H51C H -0.187469 0.503101 -0.101704 0.205 Uiso 0.5 1 calc R . P C -1
C56 C -0.0802(12) 1.0369(10) -0.5321(11) 0.083(3) Uani 0.5 1 d D U P B -1
H56A H -0.135213 1.015690 -0.492032 0.100 Uiso 0.5 1 calc R . P B -1
H56B H -0.111765 0.993801 -0.594507 0.100 Uiso 0.5 1 calc R . P B -1
C50 C -0.0237(16) 0.4539(15) -0.0895(12) 0.135(5) Uiso 0.5 1 d D U P C -1
H50A H -0.005015 0.388069 -0.096262 0.162 Uiso 0.5 1 calc R . P C -1
H50B H 0.001943 0.496426 -0.139085 0.162 Uiso 0.5 1 calc R . P C -1
C48 C 0.1084(15) 0.5055(17) 0.0824(12) 0.149(6) Uiso 0.5 1 d D U P C -1
H48 H 0.099351 0.433004 0.095612 0.179 Uiso 0.5 1 calc R . P C -1
C45A C 0.6373(8) 0.7925(8) 0.4004(6) 0.060(2) Uani 0.627(16) 1 d D U P A 2
H45C H 0.687684 0.744232 0.405864 0.072 Uiso 0.627(16) 1 calc R . P A 2
H45D H 0.677615 0.849140 0.451206 0.072 Uiso 0.627(16) 1 calc R . P A 2
C46A C 0.6091(7) 0.8300(9) 0.2980(6) 0.059(2) Uani 0.627(16) 1 d D U P A 2
H46C H 0.592836 0.897484 0.299511 0.071 Uiso 0.627(16) 1 calc R . P A 2
H46D H 0.674917 0.832956 0.268831 0.071 Uiso 0.627(16) 1 calc R . P A 2

loop_
_atom_site_aniso_label
_atom_site_aniso_U_11
_atom_site_aniso_U_22
_atom_site_aniso_U_33
_atom_site_aniso_U_23
_atom_site_aniso_U_13
_atom_site_aniso_U_12
Na1 0.0300(7) 0.0679(10) 0.0324(8) -0.0078(7) 0.0028(6) 0.0221(6)
O1 0.0512(16) 0.108(2) 0.0360(16) -0.0001(16) 0.0048(12) 0.0356(16)
N1 0.0220(12) 0.0345(13) 0.0294(15) -0.0005(11) 0.0072(11) 0.0084(10)
N2 0.0208(12) 0.0351(14) 0.0330(16) -0.0010(12) 0.0046(11) 0.0063(10)
N3 0.0249(13) 0.0364(14) 0.0279(15) -0.0044(11) 0.0068(11) 0.0070(11)
C1 0.0204(14) 0.0317(15) 0.0315(18) 0.0004(13) 0.0073(12) 0.0042(11)
C2 0.0219(14) 0.0359(16) 0.0315(18) -0.0011(14) 0.0095(13) 0.0072(12)
C3 0.0183(14) 0.0337(16) 0.0350(19) -0.0007(14) 0.0068(12) 0.0050(12)
C4 0.0204(14) 0.0381(16) 0.0280(18) -0.0025(14) 0.0049(12) 0.0059(12)
C5 0.0199(14) 0.0304(15) 0.0288(17) 0.0006(13) 0.0073(12) 0.0053(11)
C6 0.0197(13) 0.0332(15) 0.0290(18) -0.0016(13) 0.0085(12) 0.0032(11)
C7 0.0208(14) 0.0364(16) 0.0336(19) -0.0020(14) 0.0056(13) 0.0058(12)
C8 0.0255(15) 0.0370(17) 0.0324(19) -0.0037(14) 0.0088(13) 0.0067(13)
C9 0.0232(14) 0.0345(16) 0.0364(19) -0.0024(14) 0.0102(13) 0.0080(12)
C10 0.0220(14) 0.0297(15) 0.0341(19) -0.0002(13) 0.0095(13) 0.0042(11)
C11 0.0209(14) 0.0324(15) 0.0320(18) 0.0013(13) 0.0079(12) 0.0053(11)
C12 0.0199(14) 0.0297(15) 0.0326(18) 0.0012(13) 0.0090(12) 0.0036(11)
C13 0.0207(14) 0.052(2) 0.0315(19) -0.0013(16) 0.0039(13) 0.0123(14)
C14 0.0240(17) 0.072(3) 0.077(3) -0.027(2) 0.0077(18) 0.0100(18)
C15 0.043(2) 0.105(4) 0.043(2) 0.016(2) 0.0156(18) 0.042(2)
C16 0.0269(16) 0.061(2) 0.042(2) 0.0011(18) 0.0078(15) 0.0180(16)
C17 0.0256(16) 0.060(2) 0.036(2) -0.0086(17) 0.0085(14) 0.0127(15)
C18 0.058(3) 0.099(4) 0.040(2) 0.003(2) 0.019(2) 0.035(3)
C19 0.043(2) 0.069(3) 0.057(3) -0.028(2) 0.0119(19) 0.002(2)
C20 0.035(2) 0.092(3) 0.044(2) -0.020(2) 0.0091(17) 0.024(2)
C21 0.0193(14) 0.0341(16) 0.0363(19) 0.0001(14) 0.0096(13) 0.0048(12)
C22 0.0219(14) 0.0419(18) 0.0299(18) -0.0010(14) 0.0076(13) 0.0072(13)
C23 0.0269(16) 0.0374(18) 0.051(2) -0.0001(16) 0.0035(15) 0.0062(13)
C24 0.0310(18) 0.0407(19) 0.061(3) 0.0051(18) 0.0005(17) 0.0109(15)
C25 0.0232(16) 0.049(2) 0.049(2) 0.0033(18) -0.0004(15) 0.0078(14)
C26 0.0247(15) 0.0424(18) 0.0335(19) 0.0005(15) 0.0064(13) 0.0051(13)
C27 0.0235(15) 0.051(2) 0.044(2) -0.0001(17) 0.0055(15) 0.0004(14)
C28 0.0337(18) 0.0407(19) 0.048(2) -0.0016(17) 0.0085(16) -0.0036(15)
C29 0.0385(19) 0.0353(18) 0.047(2) 0.0045(16) 0.0100(16) 0.0061(14)
C30 0.0306(16) 0.0434(19) 0.034(2) 0.0036(15) 0.0087(14) 0.0093(14)
C31 0.0226(14) 0.0383(17) 0.0282(18) -0.0009(14) 0.0084(12) 0.0050(12)
C32 0.0237(14) 0.0346(16) 0.0334(19) -0.0006(14) 0.0101(13) 0.0069(12)
C33 0.0252(15) 0.0380(17) 0.0283(18) -0.0016(14) 0.0065(13) 0.0107(13)
C34 0.0271(15) 0.0353(16) 0.0301(18) 0.0007(14) 0.0073(13) 0.0120(13)
C35 0.0300(16) 0.0391(17) 0.0331(19) -0.0002(15) 0.0082(14) 0.0087(13)
C36 0.0325(17) 0.0394(18) 0.041(2) 0.0021(16) 0.0105(15) 0.0072(14)
C37 0.0378(19) 0.0375(18) 0.043(2) -0.0010(16) 0.0034(16) 0.0045(15)
C38 0.0404(19) 0.0401(18) 0.034(2) -0.0031(16) 0.0011(15) 0.0124(15)
C39 0.0343(17) 0.0364(17) 0.0266(18) -0.0018(14) 0.0035(14) 0.0138(14)
C40 0.0420(19) 0.047(2) 0.0302(19) -0.0032(16) 0.0087(15) 0.0169(16)
C41 0.0390(18) 0.051(2) 0.033(2) 0.0040(16) 0.0148(15) 0.0135(16)
C42 0.0311(16) 0.0429(18) 0.036(2) 0.0007(15) 0.0126(14) 0.0095(14)
C43 0.062(3) 0.079(3) 0.064(3) 0.008(2) 0.006(2) 0.028(2)
C44 0.082(3) 0.089(3) 0.052(3) 0.004(2) 0.020(2) 0.011(3)
C45 0.055(5) 0.088(5) 0.041(4) 0.002(4) 0.012(4) 0.025(4)
C46 0.044(4) 0.094(5) 0.039(4) 0.006(4) 0.010(3) 0.033(4)
C55 0.065(6) 0.066(5) 0.094(7) 0.010(5) 0.039(5) 0.020(4)
C54 0.059(5) 0.068(5) 0.082(6) 0.013(4) 0.041(4) 0.008(4)
C57 0.077(7) 0.108(8) 0.098(9) 0.055(7) 0.051(7) 0.049(6)
C53 0.067(6) 0.103(8) 0.066(7) -0.004(6) 0.025(5) 0.010(5)
C58 0.071(7) 0.085(6) 0.097(8) -0.012(6) 0.048(6) -0.012(6)
C56 0.071(6) 0.090(6) 0.108(8) 0.026(6) 0.054(5) 0.025(5)
C45A 0.061(4) 0.083(4) 0.038(3) 0.000(3) 0.006(3) 0.030(3)
C46A 0.038(3) 0.102(5) 0.042(3) 0.010(3) 0.009(2) 0.032(3)

loop_
_atom_type_symbol
_atom_type_description
_atom_type_scat_dispersion_real
_atom_type_scat_dispersion_imag
_atom_type_scat_source
C C 0.0181 0.0091 'International Tables Vol C Tables 4.2.6.8 and 6.1.1.4'
H H 0.0000 0.0000 'International Tables Vol C Tables 4.2.6.8 and 6.1.1.4'
N N 0.0311 0.0180 'International Tables Vol C Tables 4.2.6.8 and 6.1.1.4'
Na Na 0.1353 0.1239 'International Tables Vol C Tables 4.2.6.8 and 6.1.1.4'
O O 0.0492 0.0322 'International Tables Vol C Tables 4.2.6.8 and 6.1.1.4'

loop_
_exptl_crystal_face_index_h
_exptl_crystal_face_index_k
_exptl_crystal_face_index_l
_exptl_crystal_face_perp_dist
_exptl_oxdiff_crystal_face_indexfrac_h
_exptl_oxdiff_crystal_face_indexfrac_k
_exptl_oxdiff_crystal_face_indexfrac_l
_exptl_oxdiff_crystal_face_x
_exptl_oxdiff_crystal_face_y
_exptl_oxdiff_crystal_face_z
0 -2 -9 0.0475 -0.0073 -2.0245 -8.9952 -0.0988 -0.4226 0.9690
3 -6 -7 0.0571 2.9941 -6.0255 -6.9958 -0.3681 0.1286 0.9447
2 7 -5 0.0535 2.0036 6.9903 -5.0116 0.9476 -0.1697 0.2651
0 -9 0 0.0389 -0.0063 -9.0067 0.0118 -0.9725 0.1949 0.3256
-1 9 2 0.0382 -0.9934 9.0129 1.9895 0.8834 -0.2117 -0.5349
8 -3 -2 0.0701 8.0043 -3.0158 -2.0099 0.2060 0.9243 0.3886
0 2 8 0.0639 0.0066 2.0219 7.9954 0.1118 0.3708 -0.8693
-8 3 1 0.0899 -8.0050 3.0133 1.0101 -0.1930 -0.9761 -0.2890
-2 -6 6 0.0507 -2.0022 -5.9870 6.0100 -0.8526 0.1998 -0.4009

loop_
_geom_angle_atom_site_label_1
_geom_angle_atom_site_label_2
_geom_angle_atom_site_label_3
_geom_angle
O1 Na1 N2 102.63(12)
O1 Na1 N3 98.21(12)
N1 Na1 O1 164.62(15)
N1 Na1 N2 81.18(10)
N1 Na1 N3 80.49(10)
N2 Na1 N3 158.09(12)
C43 O1 Na1 123.5(3)
C43 O1 C46A 109.9(4)
C46 O1 Na1 132.9(8)
C46 O1 C43 103.3(8)
C46A O1 Na1 124.0(4)
C11 N1 Na1 127.2(2)
C11 N1 C12 104.7(3)
C12 N1 Na1 127.8(2)
C21 N2 Na1 128.7(2)
C21 N2 C22 117.8(3)
C22 N2 Na1 112.2(2)
C32 N3 Na1 128.6(2)
C32 N3 C33 117.2(3)
C33 N3 Na1 112.51(19)
C2 C1 C12 117.4(3)
C2 C1 C32 116.4(3)
C12 C1 C32 126.2(3)
C3 C2 C1 124.1(3)
C2 C3 C4 117.4(3)
C2 C3 C13 122.8(3)
C4 C3 C13 119.8(3)
C5 C4 C3 120.6(3)
C4 C5 C6 132.9(3)
C4 C5 C12 121.4(3)
C12 C5 C6 105.7(3)
C5 C6 C11 104.4(3)
C7 C6 C5 133.5(3)
C7 C6 C11 122.1(3)
C6 C7 C8 120.9(3)
C7 C8 C17 119.9(3)
C9 C8 C7 116.9(3)
C9 C8 C17 123.2(3)
C10 C9 C8 124.4(3)
C9 C10 C11 118.1(3)
C9 C10 C21 116.7(3)
C11 C10 C21 125.2(3)
N1 C11 C6 112.9(3)
N1 C11 C10 129.5(3)
C10 C11 C6 117.6(3)
N1 C12 C1 128.6(3)
N1 C12 C5 112.4(3)
C5 C12 C1 119.1(3)
C14 C13 C3 109.2(3)
C15 C13 C3 109.3(3)
C15 C13 C14 109.4(4)
C16 C13 C3 112.5(3)
C16 C13 C14 108.1(3)
C16 C13 C15 108.2(3)
C18 C17 C8 109.8(3)
C18 C17 C19 110.0(4)
C18 C17 C20 108.0(4)
C19 C17 C8 108.9(3)
C19 C17 C20 108.4(4)
C20 C17 C8 111.8(3)
N2 C21 C10 126.7(3)
C23 C22 N2 121.6(3)
C23 C22 C31 120.9(3)
C31 C22 N2 117.4(3)
C22 C23 C24 120.5(3)
C25 C24 C23 120.0(3)
C24 C25 C26 121.2(3)
C25 C26 C27 122.8(3)
C25 C26 C31 119.2(3)
C27 C26 C31 117.9(3)
C28 C27 C26 121.2(3)
C27 C28 C29 120.6(3)
C30 C29 C28 119.8(3)
C29 C30 C31 121.1(3)
C22 C31 C26 118.2(3)
C30 C31 C22 122.5(3)
C30 C31 C26 119.3(3)
N3 C32 C1 126.0(3)
N3 C33 C34 117.5(3)
C42 C33 N3 122.4(3)
C42 C33 C34 120.0(3)
C35 C34 C33 122.2(3)
C35 C34 C39 119.0(3)
C39 C34 C33 118.7(3)
C36 C35 C34 120.5(3)
C35 C36 C37 120.5(4)
C38 C37 C36 120.6(3)
C37 C38 C39 120.9(3)
C38 C39 C34 118.4(3)
C40 C39 C34 119.3(3)
C40 C39 C38 122.3(3)
C41 C40 C39 120.6(3)
C40 C41 C42 120.6(4)
C33 C42 C41 120.8(3)
O1 C43 C44 105.9(4)
C43 C44 C45A 104.8(5)
C45 C44 C43 104.7(7)
C44 C45 C46 100.3(11)
O1 C46 C45 101.5(10)
C56 C55 C54 118.9(8)
C55 C54 C53 112.1(9)
C55 C54 C58 113.9(9)
C53 C54 C58 109.6(10)
C48 C49 C50 153.5(19)
C55 C56 C57 113.9(11)
C49 C50 C51 109.1(14)
C49 C48 C52 127.4(14)
C49 C48 C47 115.0(12)
C52 C48 C47 108.6(13)
C44 C45A C46A 103.0(6)
O1 C46A C45A 103.0(7)

loop_
_geom_bond_atom_site_label_1
_geom_bond_atom_site_label_2
_geom_bond_distance
Na1 O1 2.294(3)
Na1 N1 2.287(3)
Na1 N2 2.398(3)
Na1 N3 2.408(3)
O1 C43 1.446(6)
O1 C46 1.395(12)
O1 C46A 1.501(9)
N1 C11 1.364(4)
N1 C12 1.380(4)
N2 C21 1.275(4)
N2 C22 1.435(4)
N3 C32 1.296(4)
N3 C33 1.416(4)
C1 C2 1.415(4)
C1 C12 1.420(5)
C1 C32 1.434(5)
C2 C3 1.397(5)
C3 C4 1.404(5)
C3 C13 1.533(4)
C4 C5 1.399(4)
C5 C6 1.432(4)
C5 C12 1.419(5)
C6 C7 1.387(5)
C6 C11 1.435(4)
C7 C8 1.408(4)
C8 C9 1.405(5)
C8 C17 1.534(5)
C9 C10 1.403(5)
C10 C11 1.428(4)
C10 C21 1.449(4)
C13 C14 1.530(6)
C13 C15 1.528(6)
C13 C16 1.521(5)
C17 C18 1.516(6)
C17 C19 1.528(6)
C17 C20 1.529(5)
C22 C23 1.362(5)
C22 C31 1.426(5)
C23 C24 1.415(5)
C24 C25 1.365(5)
C25 C26 1.407(5)
C26 C27 1.419(5)
C26 C31 1.428(4)
C27 C28 1.359(6)
C28 C29 1.414(5)
C29 C30 1.360(5)
C30 C31 1.413(5)
C33 C34 1.431(5)
C33 C42 1.368(5)
C34 C35 1.414(5)
C34 C39 1.422(5)
C35 C36 1.370(5)
C36 C37 1.397(5)
C37 C38 1.360(6)
C38 C39 1.422(5)
C39 C40 1.418(5)
C40 C41 1.360(5)
C41 C42 1.412(5)
C43 C44 1.493(7)
C44 C45 1.471(14)
C44 C45A 1.502(10)
C45 C46 1.524(14)
C55 C54 1.439(15)
C55 C56 1.424(15)
C54 C53 1.527(12)
C54 C58 1.535(12)
C57 C56 1.586(16)
C49 C50 1.292(18)
C49 C48 1.292(18)
C52 C48 1.521(14)
C47 C48 1.573(15)
C51 C50 1.676(19)
C45A C46A 1.526(10)
